data_4088752
loop_
_publ_author_name
'Hering, Florian'
'Berthel, Johannes H. J.'
'Lubitz, Katharina'
'Paul, Ursula S. D.'
'Schneider, Heidi'
'H\"arterich, Marcel'
'Radius, Udo'

_publ_section_title
;
 Synthesis and Thermal Properties of Novel NHC-Stabilized Cobalt Carbonyl
 Nitrosyl Complexes
;
_journal_issue 17
_journal_name_full Organometallics
_journal_page_first 2806
_journal_paper_doi 10.1021/acs.organomet.6b00374
_journal_volume 35
_journal_year 2016
_chemical_formula_sum 'C22 H31 Co N2 O3'
_chemical_formula_weight 430.42
_space_group_crystal_system monoclinic
_space_group_IT_number 14
_space_group_name_Hall '-P 2yn'
_space_group_name_H-M_alt 'P 1 21/n 1'
_atom_sites_solution_hydrogens geom
_audit_creation_method SHELXL-2014/6
_cell_angle_alpha 90
_cell_angle_beta 99.9830(10)
_cell_angle_gamma 90
_cell_formula_units_Z 4
_cell_length_a 9.3162(2)
_cell_length_b 15.0310(4)
_cell_length_c 16.1804(4)
_cell_measurement_reflns_used 5700
_cell_measurement_temperature 100(2)
_cell_measurement_theta_max 26.01
_cell_measurement_theta_min 2.56
_cell_volume 2231.47(9)
_computing_cell_refinement 'Saint-NT v. 7.23'
_computing_data_collection 'APEX2 ver. 2014.1 (Bruker AXS)'
_computing_data_reduction 'Saint-NT v. 7.23'
_computing_molecular_graphics 'XP ver. 5.1 (Bruker AXS, 1998)'
_computing_publication_material 'SHELXL-2014 (Sheldrick, 2014)'
_computing_structure_refinement 'SHELXL-2014/6 (Sheldrick, 2014)'
_computing_structure_solution 'SHELXL-2014 (Sheldrick, 2014)'
_diffrn_ambient_temperature 100(2)
_diffrn_measured_fraction_theta_full 1.000
_diffrn_measured_fraction_theta_max 0.999
_diffrn_measurement_device_type 'Bruker X8-APEX II'
_diffrn_measurement_method '\f and \w scans'
_diffrn_radiation_monochromator mirror
_diffrn_radiation_source 'rotating anode'
_diffrn_radiation_type MoK\a
_diffrn_radiation_wavelength 0.71073
_diffrn_reflns_av_R_equivalents 0.0252
_diffrn_reflns_av_unetI/netI 0.0287
_diffrn_reflns_Laue_measured_fraction_full 1.000
_diffrn_reflns_Laue_measured_fraction_max 0.999
_diffrn_reflns_limit_h_max 11
_diffrn_reflns_limit_h_min -11
_diffrn_reflns_limit_k_max 18
_diffrn_reflns_limit_k_min -16
_diffrn_reflns_limit_l_max 14
_diffrn_reflns_limit_l_min -19
_diffrn_reflns_number 14260
_diffrn_reflns_point_group_measured_fraction_full 1.000
_diffrn_reflns_point_group_measured_fraction_max 0.999
_diffrn_reflns_theta_full 26.000
_diffrn_reflns_theta_max 26.036
_diffrn_reflns_theta_min 2.362
_exptl_absorpt_coefficient_mu 0.792
_exptl_absorpt_correction_T_max 0.75
_exptl_absorpt_correction_T_min 0.69
_exptl_absorpt_correction_type analytical
_exptl_absorpt_process_details 'Sadabs 2014/3 (Bruker 2014)'
_exptl_crystal_colour red
_exptl_crystal_density_diffrn 1.281
_exptl_crystal_description block
_exptl_crystal_F_000 912
_exptl_crystal_size_max 0.257
_exptl_crystal_size_mid 0.142
_exptl_crystal_size_min 0.105
_refine_diff_density_max 0.348
_refine_diff_density_min -0.525
_refine_diff_density_rms 0.052
_refine_ls_extinction_method none
_refine_ls_goodness_of_fit_ref 1.039
_refine_ls_hydrogen_treatment constr
_refine_ls_matrix_type full
_refine_ls_number_parameters 261
_refine_ls_number_reflns 4406
_refine_ls_number_restraints 0
_refine_ls_restrained_S_all 1.039
_refine_ls_R_factor_all 0.0386
_refine_ls_R_factor_gt 0.0312
_refine_ls_shift/su_max 0.001
_refine_ls_shift/su_mean 0.000
_refine_ls_structure_factor_coef Fsqd
_refine_ls_weighting_details 'w=1/[\s^2^(Fo^2^)+(0.0331P)^2^+1.3005P] where P=(Fo^2^+2Fc^2^)/3'
_refine_ls_weighting_scheme calc
_refine_ls_wR_factor_gt 0.0742
_refine_ls_wR_factor_ref 0.0780
_reflns_Friedel_coverage 0.000
_reflns_number_gt 3788
_reflns_number_total 4406
_reflns_threshold_expression 'I > 2\s(I)'
_cod_data_source_file om6b00374_si_002.cif
_cod_data_source_block compound_20
_cod_original_sg_symbol_H-M 'P 21/n'
_cod_database_code 4088752
_shelx_space_group_comment
;
The symmetry employed for this shelxl refinement is uniquely defined
by the following loop, which should always be used as a source of
symmetry information in preference to the above space-group names.
They are only intended as comments.
;
_shelx_estimated_absorpt_t_min 0.822
_shelx_estimated_absorpt_t_max 0.921
_shelxl_version_number 2014/6

loop_
_space_group_symop_operation_xyz
'x, y, z'
'-x+1/2, y+1/2, -z+1/2'
'-x, -y, -z'
'x-1/2, -y-1/2, z-1/2'

loop_
_atom_site_label
_atom_site_type_symbol
_atom_site_fract_x
_atom_site_fract_y
_atom_site_fract_z
_atom_site_U_iso_or_equiv
_atom_site_adp_type
_atom_site_occupancy
_atom_site_site_symmetry_order
_atom_site_calc_flag
_atom_site_refinement_flags_posn
_atom_site_refinement_flags_adp
Co1 Co 0.53905(3) 0.63352(2) 0.69152(2) 0.01962(9) Uani 1 1 d . .
N1 N 0.42273(14) 0.77818(9) 0.57599(8) 0.0107(3) Uani 1 1 d . .
O1 O 0.82168(13) 0.71470(9) 0.72742(8) 0.0250(3) Uani 1 1 d . .
C1 C 0.39777(17) 0.70449(11) 0.61508(10) 0.0122(3) Uani 1 1 d . .
C2 C 0.23529(18) 0.68312(11) 0.59084(10) 0.0142(3) Uani 1 1 d . .
N2 N 0.70570(18) 0.68434(10) 0.71107(9) 0.0223(3) Uani 1 1 d . .
O2 O 0.55594(16) 0.46768(9) 0.59924(9) 0.0359(4) Uani 1 1 d . .
O3 O 0.42249(17) 0.59178(11) 0.84141(10) 0.0433(4) Uani 1 1 d . .
C3 C 0.18513(18) 0.74107(12) 0.51243(11) 0.0174(4) Uani 1 1 d . .
H3A H 0.1846 0.7057 0.4608 0.021 Uiso 1 1 calc R U
H3B H 0.0855 0.7640 0.5124 0.021 Uiso 1 1 calc R U
C4 C 0.29316(18) 0.81789(11) 0.51632(10) 0.0152(3) Uani 1 1 d . .
C5 C 0.20651(19) 0.58484(12) 0.57023(11) 0.0199(4) Uani 1 1 d . .
H5A H 0.1016 0.5753 0.5525 0.030 Uiso 1 1 calc R U
H5B H 0.2415 0.5488 0.6201 0.030 Uiso 1 1 calc R U
H5C H 0.2579 0.5673 0.5248 0.030 Uiso 1 1 calc R U
C6 C 0.15947(19) 0.70959(12) 0.66427(11) 0.0192(4) Uani 1 1 d . .
H6A H 0.0540 0.7016 0.6479 0.029 Uiso 1 1 calc R U
H6B H 0.1807 0.7721 0.6788 0.029 Uiso 1 1 calc R U
H6C H 0.1954 0.6720 0.7129 0.029 Uiso 1 1 calc R U
C8 C 0.2389(2) 0.90368(12) 0.55099(11) 0.0207(4) Uani 1 1 d . .
H8A H 0.3158 0.9489 0.5561 0.031 Uiso 1 1 calc R U
H8B H 0.2136 0.8921 0.6063 0.031 Uiso 1 1 calc R U
H8C H 0.1526 0.9251 0.5128 0.031 Uiso 1 1 calc R U
C7 C 0.3328(2) 0.83785(13) 0.43086(11) 0.0213(4) Uani 1 1 d . .
H7A H 0.3656 0.7831 0.4070 0.032 Uiso 1 1 calc R U
H7B H 0.4112 0.8821 0.4372 0.032 Uiso 1 1 calc R U
H7C H 0.2471 0.8612 0.3934 0.032 Uiso 1 1 calc R U
C9 C 0.56336(17) 0.82253(10) 0.58735(10) 0.0120(3) Uani 1 1 d . .
C10 C 0.59684(18) 0.88617(11) 0.65182(10) 0.0143(3) Uani 1 1 d . .
C11 C 0.72969(19) 0.93029(11) 0.65881(11) 0.0191(4) Uani 1 1 d . .
H11 H 0.7551 0.9732 0.7020 0.023 Uiso 1 1 calc R U
C12 C 0.82555(19) 0.91325(12) 0.60441(11) 0.0203(4) Uani 1 1 d . .
H12 H 0.9141 0.9457 0.6091 0.024 Uiso 1 1 calc R U
C13 C 0.79214(19) 0.84888(11) 0.54328(11) 0.0179(4) Uani 1 1 d . .
H13 H 0.8591 0.8371 0.5065 0.022 Uiso 1 1 calc R U
C14 C 0.66246(18) 0.80068(11) 0.53418(10) 0.0136(3) Uani 1 1 d . .
C15 C 0.50019(19) 0.90521(12) 0.71678(10) 0.0177(4) Uani 1 1 d . .
H15 H 0.4062 0.8726 0.6996 0.021 Uiso 1 1 calc R U
C16 C 0.5713(2) 0.87118(13) 0.80383(11) 0.0253(4) Uani 1 1 d . .
H16A H 0.5878 0.8069 0.8011 0.038 Uiso 1 1 calc R U
H16B H 0.5067 0.8834 0.8443 0.038 Uiso 1 1 calc R U
H16C H 0.6646 0.9015 0.8216 0.038 Uiso 1 1 calc R U
C17 C 0.4652(2) 1.00434(12) 0.72216(12) 0.0273(4) Uani 1 1 d . .
H17A H 0.4231 1.0265 0.6662 0.041 Uiso 1 1 calc R U
H17B H 0.5549 1.0372 0.7434 0.041 Uiso 1 1 calc R U
H17C H 0.3952 1.0128 0.7603 0.041 Uiso 1 1 calc R U
C18 C 0.64153(18) 0.72311(11) 0.47247(10) 0.0152(3) Uani 1 1 d . .
H18 H 0.5427 0.6970 0.4723 0.018 Uiso 1 1 calc R U
C19 C 0.6521(2) 0.75125(13) 0.38234(11) 0.0228(4) Uani 1 1 d . .
H19A H 0.6272 0.7006 0.3444 0.034 Uiso 1 1 calc R U
H19B H 0.7518 0.7708 0.3802 0.034 Uiso 1 1 calc R U
H19C H 0.5842 0.8003 0.3650 0.034 Uiso 1 1 calc R U
C20 C 0.7559(2) 0.65068(12) 0.50027(11) 0.0196(4) Uani 1 1 d . .
H20A H 0.7373 0.5996 0.4622 0.029 Uiso 1 1 calc R U
H20B H 0.7499 0.6317 0.5575 0.029 Uiso 1 1 calc R U
H20C H 0.8533 0.6744 0.4988 0.029 Uiso 1 1 calc R U
C21 C 0.54572(19) 0.53313(12) 0.63353(11) 0.0193(4) Uani 1 1 d . .
C22 C 0.46327(19) 0.60912(12) 0.78015(11) 0.0184(4) Uani 1 1 d . .

loop_
_atom_site_aniso_label
_atom_site_aniso_U_11
_atom_site_aniso_U_22
_atom_site_aniso_U_33
_atom_site_aniso_U_23
_atom_site_aniso_U_13
_atom_site_aniso_U_12
Co1 0.02294(15) 0.01593(14) 0.01740(14) 0.00249(9) -0.00381(10) 0.00501(11)
N1 0.0105(7) 0.0119(7) 0.0093(6) 0.0000(5) 0.0006(5) 0.0011(6)
O1 0.0145(7) 0.0344(8) 0.0247(7) 0.0033(6) -0.0009(5) -0.0041(6)
C1 0.0144(8) 0.0122(8) 0.0105(8) -0.0031(6) 0.0040(6) 0.0011(7)
C2 0.0129(8) 0.0148(8) 0.0149(8) 0.0006(6) 0.0027(6) 0.0006(7)
N2 0.0273(9) 0.0227(8) 0.0166(8) 0.0032(6) 0.0029(6) 0.0053(7)
O2 0.0349(9) 0.0272(8) 0.0427(9) -0.0120(7) -0.0010(7) 0.0065(7)
O3 0.0404(9) 0.0533(10) 0.0416(9) 0.0243(8) 0.0222(7) 0.0204(8)
C3 0.0130(8) 0.0209(9) 0.0169(9) 0.0016(7) -0.0013(7) -0.0002(7)
C4 0.0125(8) 0.0179(9) 0.0137(8) 0.0030(6) -0.0017(6) 0.0033(7)
C5 0.0166(9) 0.0172(9) 0.0254(10) -0.0030(7) 0.0021(7) -0.0037(8)
C6 0.0167(9) 0.0219(9) 0.0208(9) 0.0020(7) 0.0080(7) 0.0015(8)
C8 0.0194(9) 0.0185(9) 0.0229(9) 0.0034(7) -0.0001(7) 0.0054(8)
C7 0.0199(9) 0.0286(10) 0.0146(9) 0.0071(7) 0.0002(7) 0.0034(8)
C9 0.0126(8) 0.0101(8) 0.0124(8) 0.0028(6) -0.0002(6) 0.0011(7)
C10 0.0163(9) 0.0116(8) 0.0140(8) 0.0017(6) -0.0004(6) 0.0020(7)
C11 0.0224(9) 0.0127(8) 0.0204(9) -0.0027(7) -0.0015(7) -0.0029(7)
C12 0.0150(9) 0.0158(9) 0.0288(10) 0.0018(7) 0.0000(7) -0.0054(8)
C13 0.0162(9) 0.0163(9) 0.0223(9) 0.0035(7) 0.0061(7) 0.0007(7)
C14 0.0144(8) 0.0115(8) 0.0143(8) 0.0029(6) 0.0008(6) 0.0018(7)
C15 0.0211(9) 0.0160(9) 0.0159(9) -0.0024(7) 0.0027(7) 0.0002(8)
C16 0.0323(11) 0.0286(10) 0.0144(9) -0.0031(7) 0.0020(8) 0.0007(9)
C17 0.0368(11) 0.0195(10) 0.0276(11) -0.0046(8) 0.0114(9) 0.0031(9)
C18 0.0158(8) 0.0153(8) 0.0156(8) -0.0011(6) 0.0056(6) -0.0014(7)
C19 0.0265(10) 0.0260(10) 0.0177(9) 0.0002(7) 0.0090(7) -0.0005(8)
C20 0.0201(9) 0.0166(9) 0.0234(10) -0.0022(7) 0.0074(7) 0.0010(8)
C21 0.0168(9) 0.0193(9) 0.0205(9) 0.0019(7) -0.0008(7) 0.0009(8)
C22 0.0165(9) 0.0197(9) 0.0193(9) 0.0079(7) 0.0045(7) 0.0071(8)

loop_
_atom_type_symbol
_atom_type_description
_atom_type_scat_dispersion_real
_atom_type_scat_dispersion_imag
_atom_type_scat_source
C C 0.0033 0.0016 'International Tables Vol C Tables 4.2.6.8 and 6.1.1.4'
H H 0.0000 0.0000 'International Tables Vol C Tables 4.2.6.8 and 6.1.1.4'
N N 0.0061 0.0033 'International Tables Vol C Tables 4.2.6.8 and 6.1.1.4'
O O 0.0106 0.0060 'International Tables Vol C Tables 4.2.6.8 and 6.1.1.4'
Co Co 0.3494 0.9721 'International Tables Vol C Tables 4.2.6.8 and 6.1.1.4'

loop_
_geom_angle_atom_site_label_1
_geom_angle_atom_site_label_2
_geom_angle_atom_site_label_3
_geom_angle
N2 Co1 C22 115.21(8)
N2 Co1 C21 111.22(8)
C22 Co1 C21 108.10(9)
N2 Co1 C1 111.27(7)
C22 Co1 C1 108.08(7)
C21 Co1 C1 102.09(7)
C1 N1 C9 123.77(13)
C1 N1 C4 116.47(13)
C9 N1 C4 119.75(12)
N1 C1 C2 107.62(13)
N1 C1 Co1 127.34(12)
C2 C1 Co1 125.04(11)
C5 C2 C1 112.78(14)
C5 C2 C6 109.41(14)
C1 C2 C6 108.32(13)
C5 C2 C3 110.47(14)
C1 C2 C3 103.73(13)
C6 C2 C3 112.05(14)
O1 N2 Co1 176.00(14)
C4 C3 C2 106.84(13)
C4 C3 H3A 110.4
C2 C3 H3A 110.4
C4 C3 H3B 110.4
C2 C3 H3B 110.4
H3A C3 H3B 108.6
C7 C4 C3 111.96(14)
C7 C4 C8 108.38(14)
C3 C4 C8 113.35(14)
C7 C4 N1 111.17(13)
C3 C4 N1 99.99(12)
C8 C4 N1 111.88(13)
C2 C5 H5A 109.5
C2 C5 H5B 109.5
H5A C5 H5B 109.5
C2 C5 H5C 109.5
H5A C5 H5C 109.5
H5B C5 H5C 109.5
C2 C6 H6A 109.5
C2 C6 H6B 109.5
H6A C6 H6B 109.5
C2 C6 H6C 109.5
H6A C6 H6C 109.5
H6B C6 H6C 109.5
C4 C8 H8A 109.5
C4 C8 H8B 109.5
H8A C8 H8B 109.5
C4 C8 H8C 109.5
H8A C8 H8C 109.5
H8B C8 H8C 109.5
C4 C7 H7A 109.5
C4 C7 H7B 109.5
H7A C7 H7B 109.5
C4 C7 H7C 109.5
H7A C7 H7C 109.5
H7B C7 H7C 109.5
C14 C9 C10 121.79(15)
C14 C9 N1 119.27(14)
C10 C9 N1 118.93(14)
C11 C10 C9 117.58(15)
C11 C10 C15 118.54(15)
C9 C10 C15 123.78(15)
C12 C11 C10 121.59(16)
C12 C11 H11 119.2
C10 C11 H11 119.2
C13 C12 C11 119.73(16)
C13 C12 H12 120.1
C11 C12 H12 120.1
C12 C13 C14 121.57(16)
C12 C13 H13 119.2
C14 C13 H13 119.2
C13 C14 C9 117.58(15)
C13 C14 C18 118.45(15)
C9 C14 C18 123.79(15)
C10 C15 C17 112.26(14)
C10 C15 C16 110.93(15)
C17 C15 C16 109.51(15)
C10 C15 H15 108.0
C17 C15 H15 108.0
C16 C15 H15 108.0
C15 C16 H16A 109.5
C15 C16 H16B 109.5
H16A C16 H16B 109.5
C15 C16 H16C 109.5
H16A C16 H16C 109.5
H16B C16 H16C 109.5
C15 C17 H17A 109.5
C15 C17 H17B 109.5
H17A C17 H17B 109.5
C15 C17 H17C 109.5
H17A C17 H17C 109.5
H17B C17 H17C 109.5
C14 C18 C20 110.29(14)
C14 C18 C19 112.86(14)
C20 C18 C19 108.51(14)
C14 C18 H18 108.4
C20 C18 H18 108.4
C19 C18 H18 108.4
C18 C19 H19A 109.5
C18 C19 H19B 109.5
H19A C19 H19B 109.5
C18 C19 H19C 109.5
H19A C19 H19C 109.5
H19B C19 H19C 109.5
C18 C20 H20A 109.5
C18 C20 H20B 109.5
H20A C20 H20B 109.5
C18 C20 H20C 109.5
H20A C20 H20C 109.5
H20B C20 H20C 109.5
O2 C21 Co1 176.59(17)
O3 C22 Co1 175.43(16)

loop_
_geom_bond_atom_site_label_1
_geom_bond_atom_site_label_2
_geom_bond_distance
Co1 N2 1.7099(17)
Co1 C22 1.7439(18)
Co1 C21 1.7837(18)
Co1 C1 1.9585(16)
N1 C1 1.316(2)
N1 C9 1.453(2)
N1 C4 1.530(2)
O1 N2 1.1604(19)
C1 C2 1.531(2)
C2 C5 1.528(2)
C2 C6 1.536(2)
C2 C3 1.543(2)
O2 C21 1.141(2)
O3 C22 1.151(2)
C3 C4 1.526(2)
C3 H3A 0.9900
C3 H3B 0.9900
C4 C7 1.522(2)
C4 C8 1.527(2)
C5 H5A 0.9800
C5 H5B 0.9800
C5 H5C 0.9800
C6 H6A 0.9800
C6 H6B 0.9800
C6 H6C 0.9800
C8 H8A 0.9800
C8 H8B 0.9800
C8 H8C 0.9800
C7 H7A 0.9800
C7 H7B 0.9800
C7 H7C 0.9800
C9 C14 1.406(2)
C9 C10 1.410(2)
C10 C11 1.391(2)
C10 C15 1.525(2)
C11 C12 1.382(3)
C11 H11 0.9500
C12 C13 1.380(2)
C12 H12 0.9500
C13 C14 1.394(2)
C13 H13 0.9500
C14 C18 1.525(2)
C15 C17 1.531(2)
C15 C16 1.536(2)
C15 H15 1.0000
C16 H16A 0.9800
C16 H16B 0.9800
C16 H16C 0.9800
C17 H17A 0.9800
C17 H17B 0.9800
C17 H17C 0.9800
C18 C20 1.535(2)
C18 C19 1.538(2)
C18 H18 1.0000
C19 H19A 0.9800
C19 H19B 0.9800
C19 H19C 0.9800
C20 H20A 0.9800
C20 H20B 0.9800
C20 H20C 0.9800
